data_1505126
loop_
_publ_author_name
'Domski, Gregory J.'
'Lobkovsky, Emil B.'
'Coates, Geoffrey W.'

_publ_section_title
;
 Polymerization of \a-Olefins with Pyridylamidohafnium Catalysts:&#x00A0;
 Living Behavior and Unexpected Isoselectivity from aCs-Symmetric Catalyst
 Precursor
;
_journal_issue 9
_journal_name_full Macromolecules
_journal_page_first 3510
_journal_paper_doi 10.1021/ma062824s
_journal_volume 40
_journal_year 2007
_chemical_formula_sum 'C45 H54 Hf N2'
_chemical_formula_weight 801.39
_chemical_name_systematic
; 
 ? 
;
_space_group_IT_number 2
_symmetry_cell_setting triclinic
_symmetry_space_group_name_Hall '-P 1'
_symmetry_space_group_name_H-M 'P -1'
_atom_sites_solution_hydrogens mixed
_atom_sites_solution_primary direct
_atom_sites_solution_secondary difmap
_audit_creation_method SHELXL-97
_cell_angle_alpha 84.318(6)
_cell_angle_beta 83.423(6)
_cell_angle_gamma 68.015(5)
_cell_formula_units_Z 2
_cell_length_a 11.0552(12)
_cell_length_b 12.7270(15)
_cell_length_c 14.9106(17)
_cell_measurement_reflns_used 9089
_cell_measurement_temperature 173(2)
_cell_measurement_theta_max 31.85
_cell_measurement_theta_min 2.52
_cell_volume 1929.0(4)
_computing_cell_refinement 'Bruker SAINT+'
_computing_data_collection 'Bruker APEX2'
_computing_data_reduction 'Bruker SAINT+'
_computing_molecular_graphics 'Bruker SHELXTL'
_computing_publication_material 'Bruker SHELXTL'
_computing_structure_refinement 'SHELXL-97 (Sheldrick, 1997)'
_computing_structure_solution 'SHELXS-97 (Sheldrick, 1990)'
_diffrn_ambient_temperature 173(2)
_diffrn_measured_fraction_theta_full 0.844
_diffrn_measured_fraction_theta_max 0.844
_diffrn_measurement_device_type 'Bruker X8 APEX II diffractometer'
_diffrn_measurement_method 'phi and omega scans'
_diffrn_radiation_monochromator graphite
_diffrn_radiation_source 'fine-focus sealed tube'
_diffrn_radiation_type MoK\a
_diffrn_radiation_wavelength 0.71073
_diffrn_reflns_av_R_equivalents 0.0321
_diffrn_reflns_av_sigmaI/netI 0.0331
_diffrn_reflns_limit_h_max 18
_diffrn_reflns_limit_h_min -15
_diffrn_reflns_limit_k_max 20
_diffrn_reflns_limit_k_min -20
_diffrn_reflns_limit_l_max 23
_diffrn_reflns_limit_l_min -23
_diffrn_reflns_number 70267
_diffrn_reflns_theta_full 37.05
_diffrn_reflns_theta_max 37.05
_diffrn_reflns_theta_min 1.38
_exptl_absorpt_coefficient_mu 2.736
_exptl_absorpt_correction_T_max 0.7715
_exptl_absorpt_correction_T_min 0.4477
_exptl_absorpt_correction_type multi-scan
_exptl_absorpt_process_details SADABS
_exptl_crystal_colour purple
_exptl_crystal_density_diffrn 1.380
_exptl_crystal_density_meas 0
_exptl_crystal_density_method 'not measured'
_exptl_crystal_description BLOCK
_exptl_crystal_F_000 820
_exptl_crystal_size_max 0.35
_exptl_crystal_size_mid 0.20
_exptl_crystal_size_min 0.10
_refine_diff_density_max 1.635
_refine_diff_density_min -0.834
_refine_diff_density_rms 0.094
_refine_ls_extinction_method none
_refine_ls_goodness_of_fit_ref 1.024
_refine_ls_hydrogen_treatment mixed
_refine_ls_matrix_type full
_refine_ls_number_parameters 577
_refine_ls_number_reflns 16631
_refine_ls_number_restraints 0
_refine_ls_restrained_S_all 1.024
_refine_ls_R_factor_all 0.0393
_refine_ls_R_factor_gt 0.0272
_refine_ls_shift/su_max 0.183
_refine_ls_shift/su_mean 0.011
_refine_ls_structure_factor_coef Fsqd
_refine_ls_weighting_details 'calc w=1/[\s^2^(Fo^2^)+(0.0413P)^2^+0.0158P] where P=(Fo^2^+2Fc^2^)/3'
_refine_ls_weighting_scheme calc
_refine_ls_wR_factor_gt 0.0657
_refine_ls_wR_factor_ref 0.0697
_reflns_number_gt 13754
_reflns_number_total 16631
_reflns_threshold_expression >2sigma(I)
_cod_data_source_file ma062824ssi20070212_011035.cif
_cod_data_source_block gd2
_cod_depositor_comments
;
The following automatic conversions were performed:

'_symmetry_cell_setting' value 'Triclinic' changed to 'triclinic'
according to /home/saulius/struct/CIF-dictionaries/cif_core.dic
dictionary named 'cif_core.dic' version 2.4.1 from 2010-06-29.

Automatic conversion script
Id: cif_fix_values 1715 2011-07-08 13:25:40Z adriana 
;
_cod_original_sg_symbol_H-M P-1
_cod_database_code 1505126

loop_
_symmetry_equiv_pos_as_xyz
'x, y, z'
'-x, -y, -z'

loop_
_atom_site_label
_atom_site_type_symbol
_atom_site_fract_x
_atom_site_fract_y
_atom_site_fract_z
_atom_site_U_iso_or_equiv
_atom_site_adp_type
_atom_site_occupancy
_atom_site_symmetry_multiplicity
_atom_site_calc_flag
_atom_site_refinement_flags
Hf1 Hf 0.490667(6) 0.186139(5) 0.380931(4) 0.02506(3) Uani 1 1 d .
N1 N 0.48122(13) 0.11076(11) 0.26591(9) 0.0236(2) Uani 1 1 d .
N2 N 0.28102(14) 0.18914(12) 0.37877(10) 0.0277(3) Uani 1 1 d .
C1 C 0.37453(18) 0.07290(16) 0.25372(13) 0.0298(3) Uani 1 1 d .
H1B H 0.347(2) 0.092(2) 0.1918(17) 0.037(6) Uiso 1 1 d .
H1A H 0.402(2) -0.012(2) 0.2659(17) 0.042(6) Uiso 1 1 d .
C2 C 0.25998(17) 0.12725(15) 0.31870(12) 0.0290(3) Uani 1 1 d .
C3 C 0.13903(19) 0.11685(19) 0.31798(15) 0.0382(4) Uani 1 1 d .
H3 H 0.121(2) 0.074(2) 0.2797(16) 0.035(6) Uiso 1 1 d .
C4 C 0.0398(2) 0.1729(2) 0.3808(2) 0.0501(6) Uani 1 1 d .
H4 H -0.030(3) 0.164(3) 0.380(2) 0.067(10) Uiso 1 1 d .
C5 C 0.0604(2) 0.2386(2) 0.44117(17) 0.0475(5) Uani 1 1 d .
H5 H -0.003(3) 0.281(3) 0.480(2) 0.067(9) Uiso 1 1 d .
C6 C 0.18318(18) 0.24677(17) 0.43905(13) 0.0345(4) Uani 1 1 d .
C7 C 0.2201(2) 0.31708(17) 0.49562(12) 0.0360(4) Uani 1 1 d .
C8 C 0.1310(3) 0.3894(2) 0.55652(16) 0.0526(6) Uani 1 1 d .
H8 H 0.031(3) 0.390(3) 0.565(2) 0.081(10) Uiso 1 1 d .
C9 C 0.1704(3) 0.4565(2) 0.60457(17) 0.0583(7) Uani 1 1 d .
H9 H 0.115(4) 0.500(4) 0.635(3) 0.092(13) Uiso 1 1 d .
C10 C 0.2960(3) 0.4510(2) 0.59372(17) 0.0543(7) Uani 1 1 d .
H10 H 0.323(3) 0.496(2) 0.6261(19) 0.051(7) Uiso 1 1 d .
C11 C 0.3871(3) 0.37820(19) 0.53228(15) 0.0420(5) Uani 1 1 d .
H11 H 0.478(3) 0.369(2) 0.5234(18) 0.051(7) Uiso 1 1 d .
C12 C 0.3510(2) 0.30880(16) 0.48179(13) 0.0339(4) Uani 1 1 d .
C13 C 0.6049(2) 0.2932(2) 0.33180(16) 0.0480(5) Uani 1 1 d .
H13A H 0.6945 0.2561 0.3496 0.072 Uiso 1 1 calc R
H13B H 0.5642 0.3672 0.3583 0.072 Uiso 1 1 calc R
H13C H 0.6067 0.3039 0.2657 0.072 Uiso 1 1 calc R
C14 C 0.6224(3) 0.0547(2) 0.47034(18) 0.0540(7) Uani 1 1 d .
H14C H 0.630(3) -0.014(3) 0.464(2) 0.062(9) Uiso 1 1 d .
H14B H 0.581(4) 0.078(3) 0.534(3) 0.094(12) Uiso 1 1 d .
H14A H 0.700(3) 0.074(3) 0.472(2) 0.073(10) Uiso 1 1 d .
C15 C 0.57209(15) 0.09454(13) 0.18682(11) 0.0226(3) Uani 1 1 d .
C16 C 0.67737(16) -0.00912(14) 0.17387(12) 0.0262(3) Uani 1 1 d .
C17 C 0.75974(18) -0.02155(17) 0.09386(13) 0.0324(4) Uani 1 1 d .
H17 H 0.825(2) -0.088(2) 0.0879(16) 0.033(6) Uiso 1 1 d .
C18 C 0.74049(19) 0.06279(18) 0.02589(13) 0.0366(4) Uani 1 1 d .
C19 C 0.63730(18) 0.16571(17) 0.03981(13) 0.0324(4) Uani 1 1 d .
H19 H 0.626(2) 0.216(2) -0.0074(18) 0.042(7) Uiso 1 1 d .
C20 C 0.55430(16) 0.18416(14) 0.11901(12) 0.0256(3) Uani 1 1 d .
C21 C 0.8288(3) 0.0462(3) -0.06084(19) 0.0580(7) Uani 1 1 d .
H21C H 0.906(5) -0.002(4) -0.052(3) 0.109(15) Uiso 1 1 d .
H21B H 0.846(4) 0.104(3) -0.080(3) 0.080(12) Uiso 1 1 d .
H21A H 0.793(4) 0.032(4) -0.099(3) 0.092(15) Uiso 1 1 d .
C22 C 0.70318(18) -0.11036(14) 0.24246(13) 0.0295(3) Uani 1 1 d .
H22 H 0.6547(19) -0.0826(18) 0.2956(14) 0.023(5) Uiso 1 1 d .
C23 C 0.84702(18) -0.16090(14) 0.25984(12) 0.0294(3) Uani 1 1 d .
C24 C 0.8994(2) -0.09933(16) 0.30538(15) 0.0375(4) Uani 1 1 d .
H24 H 0.837(2) -0.0246(18) 0.3249(14) 0.025(5) Uiso 1 1 d .
C25 C 1.0305(2) -0.14115(18) 0.32161(16) 0.0388(4) Uani 1 1 d .
H25 H 1.062(2) -0.101(2) 0.3516(17) 0.033(6) Uiso 1 1 d .
C26 C 1.11667(19) -0.24530(16) 0.29191(13) 0.0325(4) Uani 1 1 d .
C27 C 1.0650(2) -0.30542(17) 0.24594(16) 0.0391(4) Uani 1 1 d .
H27 H 1.119(3) -0.374(3) 0.226(2) 0.057(8) Uiso 1 1 d .
C28 C 0.9326(2) -0.26487(16) 0.23066(15) 0.0364(4) Uani 1 1 d .
H28 H 0.899(3) -0.310(3) 0.196(2) 0.050(8) Uiso 1 1 d .
C29 C 1.2621(2) -0.29380(17) 0.30977(15) 0.0385(4) Uani 1 1 d .
C30 C 1.3036(3) -0.2104(3) 0.3488(4) 0.1091(19) Uani 1 1 d .
H30A H 1.3967 -0.2454 0.3589 0.164 Uiso 1 1 calc R
H30B H 1.2521 -0.1875 0.4064 0.164 Uiso 1 1 calc R
H30C H 1.2892 -0.1435 0.3066 0.164 Uiso 1 1 calc R
C31 C 1.2883(3) -0.3976(3) 0.3727(3) 0.0846(12) Uani 1 1 d .
H31A H 1.3809 -0.4287 0.3844 0.127 Uiso 1 1 calc R
H31B H 1.2669 -0.4546 0.3452 0.127 Uiso 1 1 calc R
H31C H 1.2341 -0.3776 0.4299 0.127 Uiso 1 1 calc R
C32 C 1.3465(4) -0.3302(6) 0.2221(3) 0.145(3) Uani 1 1 d .
H32A H 1.4391 -0.3609 0.2341 0.217 Uiso 1 1 calc R
H32B H 1.3303 -0.2645 0.1785 0.217 Uiso 1 1 calc R
H32C H 1.3246 -0.3886 0.1972 0.217 Uiso 1 1 calc R
C33 C 0.6529(2) -0.19714(18) 0.2112(2) 0.0414(5) Uani 1 1 d .
H33C H 0.701(3) -0.230(2) 0.149(2) 0.054(8) Uiso 1 1 d .
H33B H 0.556(2) -0.159(2) 0.2014(16) 0.039(6) Uiso 1 1 d .
H33A H 0.650(4) -0.242(4) 0.249(3) 0.097(14) Uiso 1 1 d .
C34 C 0.44920(16) 0.30054(14) 0.13439(12) 0.0269(3) Uani 1 1 d .
H34 H 0.444(2) 0.321(2) 0.1980(16) 0.031(6) Uiso 1 1 d .
C35 C 0.31018(16) 0.30901(14) 0.12654(11) 0.0252(3) Uani 1 1 d .
C36 C 0.27757(19) 0.2642(2) 0.05578(15) 0.0409(5) Uani 1 1 d .
H36 H 0.341(2) 0.231(2) 0.0153(17) 0.039(6) Uiso 1 1 d .
C37 C 0.14791(19) 0.2813(2) 0.04587(16) 0.0445(5) Uani 1 1 d .
H37 H 0.126(3) 0.254(3) -0.010(2) 0.064(9) Uiso 1 1 d .
C38 C 0.04513(16) 0.34341(15) 0.10545(13) 0.0292(3) Uani 1 1 d .
C39 C 0.07908(17) 0.38633(16) 0.17671(12) 0.0304(3) Uani 1 1 d .
H39 H 0.004(2) 0.432(2) 0.2160(17) 0.041(6) Uiso 1 1 d .
C40 C 0.20855(17) 0.36913(15) 0.18717(12) 0.0282(3) Uani 1 1 d .
H40 H 0.223(2) 0.398(2) 0.2353(16) 0.033(6) Uiso 1 1 d .
C41 C -0.09640(18) 0.35837(18) 0.09542(14) 0.0344(4) Uani 1 1 d .
C42 C -0.1925(3) 0.4629(3) 0.1391(3) 0.1085(18) Uani 1 1 d .
H42A H -0.2820 0.4697 0.1312 0.163 Uiso 1 1 calc R
H42B H -0.1775 0.5303 0.1106 0.163 Uiso 1 1 calc R
H42C H -0.1804 0.4567 0.2037 0.163 Uiso 1 1 calc R
C43 C -0.1215(3) 0.2555(3) 0.1408(2) 0.0679(9) Uani 1 1 d .
H43A H -0.2122 0.2643 0.1348 0.102 Uiso 1 1 calc R
H43B H -0.1067 0.2488 0.2050 0.102 Uiso 1 1 calc R
H43C H -0.0618 0.1870 0.1118 0.102 Uiso 1 1 calc R
C44 C -0.1229(3) 0.3668(4) -0.00281(19) 0.0652(9) Uani 1 1 d .
H44C H -0.223(3) 0.384(2) -0.0059(18) 0.052(7) Uiso 1 1 d .
H44B H -0.071(4) 0.296(3) -0.026(2) 0.078(12) Uiso 1 1 d .
H44A H -0.105(4) 0.420(4) -0.032(3) 0.091(13) Uiso 1 1 d .
C45 C 0.4729(2) 0.39651(18) 0.07262(17) 0.0410(5) Uani 1 1 d .
H45C H 0.457(2) 0.390(2) 0.0034(17) 0.039(6) Uiso 1 1 d .
H45B H 0.392(2) 0.467(2) 0.0916(16) 0.039(6) Uiso 1 1 d .
H45A H 0.560(3) 0.410(2) 0.0759(19) 0.053(7) Uiso 1 1 d .

loop_
_atom_site_aniso_label
_atom_site_aniso_U_11
_atom_site_aniso_U_22
_atom_site_aniso_U_33
_atom_site_aniso_U_23
_atom_site_aniso_U_13
_atom_site_aniso_U_12
Hf1 0.02493(4) 0.02368(4) 0.02448(4) -0.00073(2) -0.00318(2) -0.00640(2)
N1 0.0233(6) 0.0222(6) 0.0251(6) 0.0000(5) -0.0007(5) -0.0089(5)
N2 0.0246(6) 0.0271(7) 0.0260(7) 0.0048(5) -0.0005(5) -0.0056(5)
C1 0.0288(8) 0.0293(8) 0.0345(9) -0.0017(7) -0.0013(7) -0.0149(7)
C2 0.0267(7) 0.0271(8) 0.0321(8) 0.0072(6) -0.0036(6) -0.0106(6)
C3 0.0295(9) 0.0404(10) 0.0463(11) 0.0051(9) -0.0039(8) -0.0161(8)
C4 0.0274(10) 0.0605(15) 0.0622(15) 0.0035(12) 0.0007(9) -0.0190(10)
C5 0.0296(9) 0.0562(14) 0.0461(12) 0.0024(10) 0.0084(9) -0.0082(9)
C6 0.0281(8) 0.0364(9) 0.0296(8) 0.0066(7) 0.0021(7) -0.0046(7)
C7 0.0381(9) 0.0334(9) 0.0238(8) 0.0037(7) 0.0011(7) -0.0012(7)
C8 0.0494(13) 0.0554(14) 0.0322(10) -0.0043(10) 0.0073(9) 0.0017(11)
C9 0.0682(18) 0.0522(15) 0.0322(11) -0.0114(10) 0.0066(11) 0.0024(12)
C10 0.084(2) 0.0380(12) 0.0324(11) -0.0089(9) -0.0039(11) -0.0107(12)
C11 0.0526(13) 0.0362(10) 0.0320(10) -0.0044(8) -0.0049(9) -0.0094(9)
C12 0.0421(10) 0.0267(8) 0.0262(8) -0.0005(6) -0.0034(7) -0.0049(7)
C13 0.0556(13) 0.0637(15) 0.0412(11) -0.0111(10) 0.0007(10) -0.0400(12)
C14 0.0590(15) 0.0426(13) 0.0430(13) -0.0060(10) -0.0197(11) 0.0064(11)
C15 0.0227(6) 0.0222(7) 0.0236(7) -0.0008(5) -0.0038(5) -0.0086(5)
C16 0.0260(7) 0.0227(7) 0.0281(8) -0.0011(6) -0.0035(6) -0.0066(6)
C17 0.0301(8) 0.0307(9) 0.0297(8) -0.0039(7) -0.0007(7) -0.0036(7)
C18 0.0337(9) 0.0402(10) 0.0295(9) -0.0002(7) 0.0022(7) -0.0081(8)
C19 0.0310(8) 0.0351(9) 0.0268(8) 0.0074(7) -0.0037(6) -0.0093(7)
C20 0.0235(7) 0.0240(7) 0.0283(8) 0.0026(6) -0.0060(6) -0.0075(6)
C21 0.0509(15) 0.0648(18) 0.0367(12) 0.0028(12) 0.0122(11) -0.0027(13)
C22 0.0311(8) 0.0214(7) 0.0325(9) 0.0015(6) -0.0022(7) -0.0065(6)
C23 0.0336(8) 0.0211(7) 0.0280(8) 0.0019(6) -0.0021(6) -0.0048(6)
C24 0.0377(10) 0.0255(8) 0.0440(11) -0.0092(8) -0.0028(8) -0.0039(7)
C25 0.0406(10) 0.0309(9) 0.0449(11) -0.0064(8) -0.0091(8) -0.0105(8)
C26 0.0340(9) 0.0266(8) 0.0320(9) 0.0049(7) -0.0059(7) -0.0064(7)
C27 0.0384(10) 0.0247(8) 0.0455(11) -0.0048(8) -0.0087(8) 0.0005(7)
C28 0.0366(9) 0.0239(8) 0.0440(11) -0.0056(7) -0.0117(8) -0.0027(7)
C29 0.0358(9) 0.0328(9) 0.0422(11) 0.0083(8) -0.0108(8) -0.0078(7)
C30 0.0510(18) 0.0428(15) 0.240(6) -0.014(2) -0.060(3) -0.0099(13)
C31 0.0573(17) 0.0662(18) 0.133(3) 0.058(2) -0.0505(19) -0.0292(14)
C32 0.0410(18) 0.282(8) 0.058(2) -0.013(3) 0.0059(15) 0.001(3)
C33 0.0382(10) 0.0253(9) 0.0604(15) 0.0008(9) -0.0064(10) -0.0114(8)
C34 0.0243(7) 0.0226(7) 0.0328(8) 0.0039(6) -0.0082(6) -0.0070(6)
C35 0.0244(7) 0.0220(7) 0.0281(7) 0.0016(6) -0.0045(6) -0.0075(5)
C36 0.0261(8) 0.0541(13) 0.0384(10) -0.0219(9) -0.0016(7) -0.0058(8)
C37 0.0277(9) 0.0592(13) 0.0463(12) -0.0288(10) -0.0033(8) -0.0093(9)
C38 0.0238(7) 0.0302(8) 0.0330(8) -0.0026(7) -0.0026(6) -0.0089(6)
C39 0.0267(8) 0.0343(9) 0.0277(8) -0.0052(7) 0.0018(6) -0.0087(7)
C40 0.0290(8) 0.0279(8) 0.0278(8) -0.0041(6) -0.0041(6) -0.0095(6)
C41 0.0249(8) 0.0401(10) 0.0368(9) -0.0039(8) -0.0046(7) -0.0094(7)
C42 0.0259(12) 0.110(3) 0.185(5) -0.097(3) -0.0183(17) 0.0056(14)
C43 0.0387(12) 0.092(2) 0.081(2) 0.0350(17) -0.0183(12) -0.0387(14)
C44 0.0373(13) 0.119(3) 0.0413(13) 0.0180(16) -0.0133(10) -0.0336(16)
C45 0.0293(9) 0.0302(9) 0.0613(14) 0.0163(9) -0.0093(8) -0.0112(7)

loop_
_atom_type_symbol
_atom_type_description
_atom_type_scat_dispersion_real
_atom_type_scat_dispersion_imag
_atom_type_scat_source
C C 0.0033 0.0016 'International Tables Vol C Tables 4.2.6.8 and 6.1.1.4'
H H 0.0000 0.0000 'International Tables Vol C Tables 4.2.6.8 and 6.1.1.4'
N N 0.0061 0.0033 'International Tables Vol C Tables 4.2.6.8 and 6.1.1.4'
Hf Hf -0.5830 6.1852 'International Tables Vol C Tables 4.2.6.8 and 6.1.1.4'

loop_
_geom_angle_atom_site_label_1
_geom_angle_atom_site_label_2
_geom_angle_atom_site_label_3
_geom_angle
N1 Hf1 C13 103.77(7)
N1 Hf1 C14 108.25(8)
C13 Hf1 C14 102.95(12)
N1 Hf1 C12 138.37(7)
C13 Hf1 C12 96.13(9)
C14 Hf1 C12 102.21(9)
N1 Hf1 N2 71.21(5)
C13 Hf1 N2 138.85(8)
C14 Hf1 N2 117.59(10)
C12 Hf1 N2 69.77(7)
C15 N1 C1 111.24(13)
C15 N1 Hf1 125.35(10)
C1 N1 Hf1 123.32(11)
C2 N2 C6 120.60(16)
C2 N2 Hf1 118.04(11)
C6 N2 Hf1 121.28(13)
N1 C1 C2 109.94(15)
N2 C2 C3 121.63(18)
N2 C2 C1 114.78(15)
C3 C2 C1 123.59(18)
C4 C3 C2 118.1(2)
C3 C4 C5 120.3(2)
C4 C5 C6 119.5(2)
N2 C6 C5 119.8(2)
N2 C6 C7 113.65(17)
C5 C6 C7 126.50(19)
C8 C7 C12 121.8(2)
C8 C7 C6 122.6(2)
C12 C7 C6 115.55(17)
C9 C8 C7 119.8(3)
C10 C9 C8 120.5(2)
C9 C10 C11 120.3(3)
C12 C11 C10 121.0(3)
C7 C12 C11 116.59(19)
C7 C12 Hf1 119.24(14)
C11 C12 Hf1 124.16(17)
C16 C15 C20 118.89(15)
C16 C15 N1 121.67(14)
C20 C15 N1 119.43(14)
C17 C16 C15 119.16(16)
C17 C16 C22 118.26(16)
C15 C16 C22 122.55(15)
C18 C17 C16 122.63(17)
C17 C18 C19 117.82(17)
C17 C18 C21 121.6(2)
C19 C18 C21 120.6(2)
C20 C19 C18 122.13(17)
C19 C20 C15 119.28(16)
C19 C20 C34 120.39(15)
C15 C20 C34 120.29(15)
C23 C22 C16 110.47(15)
C23 C22 C33 113.15(15)
C16 C22 C33 110.11(17)
C28 C23 C24 116.83(17)
C28 C23 C22 123.81(17)
C24 C23 C22 119.34(16)
C23 C24 C25 121.44(18)
C24 C25 C26 121.75(19)
C27 C26 C25 116.70(18)
C27 C26 C29 120.62(18)
C25 C26 C29 122.67(19)
C26 C27 C28 121.94(18)
C23 C28 C27 121.33(19)
C30 C29 C31 109.5(3)
C30 C29 C32 108.1(4)
C31 C29 C32 107.2(3)
C30 C29 C26 112.7(2)
C31 C29 C26 109.25(19)
C32 C29 C26 110.0(2)
C35 C34 C20 115.13(14)
C35 C34 C45 107.99(13)
C20 C34 C45 113.38(15)
C36 C35 C40 117.21(16)
C36 C35 C34 121.96(16)
C40 C35 C34 120.69(15)
C35 C36 C37 120.85(18)
C38 C37 C36 122.27(18)
C37 C38 C39 116.36(16)
C37 C38 C41 121.68(17)
C39 C38 C41 121.89(16)
C40 C39 C38 121.63(16)
C39 C40 C35 121.66(16)
C42 C41 C44 108.3(3)
C42 C41 C43 108.4(3)
C44 C41 C43 107.7(2)
C42 C41 C38 111.84(18)
C44 C41 C38 111.65(17)
C43 C41 C38 108.80(16)

loop_
_geom_bond_atom_site_label_1
_geom_bond_atom_site_label_2
_geom_bond_distance
Hf1 N1 2.0771(14)
Hf1 C13 2.206(2)
Hf1 C14 2.208(2)
Hf1 C12 2.2829(19)
Hf1 N2 2.3075(15)
N1 C15 1.437(2)
N1 C1 1.466(2)
N2 C2 1.342(2)
N2 C6 1.353(2)
C1 C2 1.489(3)
C2 C3 1.393(3)
C3 C4 1.379(3)
C4 C5 1.379(4)
C5 C6 1.396(3)
C6 C7 1.476(3)
C7 C8 1.387(3)
C7 C12 1.403(3)
C8 C9 1.379(4)
C9 C10 1.356(5)
C10 C11 1.404(3)
C11 C12 1.404(3)
C15 C16 1.408(2)
C15 C20 1.418(2)
C16 C17 1.399(3)
C16 C22 1.523(2)
C17 C18 1.374(3)
C18 C19 1.393(3)
C18 C21 1.510(3)
C19 C20 1.392(3)
C20 C34 1.521(2)
C22 C23 1.518(3)
C22 C33 1.539(3)
C23 C28 1.385(2)
C23 C24 1.395(3)
C24 C25 1.386(3)
C25 C26 1.391(3)
C26 C27 1.379(3)
C26 C29 1.536(3)
C27 C28 1.396(3)
C29 C30 1.491(4)
C29 C31 1.497(3)
C29 C32 1.520(4)
C34 C35 1.517(2)
C34 C45 1.540(3)
C35 C36 1.389(3)
C35 C40 1.388(2)
C36 C37 1.390(3)
C37 C38 1.393(3)
C38 C39 1.389(3)
C38 C41 1.527(2)
C39 C40 1.390(2)
C41 C42 1.509(3)
C41 C44 1.512(3)
C41 C43 1.517(3)
